data_7023130
loop_
_publ_author_name
'Villa, Eric M.'
'Diwu, Juan'
'Alekseev, Evgeny V.'
'Depmeier, Wulf'
'Albrecht-Schmitt, Thomas E'

_publ_section_title
;
 Structural changes within the alkaline earth uranyl phosphites.
;
_journal_issue 26
_journal_name_full 'Dalton transactions (Cambridge, England : 2003)'
_journal_page_first 9637
_journal_page_last 9644
_journal_paper_doi 10.1039/c3dt50769f
_journal_volume 42
_journal_year 2013
_chemical_formula_moiety Ba2[(UO2)2(HPO3)4]*5H2O
_chemical_formula_sum 'Ba2 H4 O21 P4 U2'
_chemical_formula_weight 1214.65
_chemical_melting_point ?
_chemical_name_common 'Barium Uranyl Phosphite'
_chemical_name_systematic
; 
 ? 
;
_space_group_IT_number 14
_symmetry_cell_setting monoclinic
_symmetry_space_group_name_Hall '-P 2ybc'
_symmetry_space_group_name_H-M 'P 1 21/c 1'
_atom_sites_solution_hydrogens geom
_atom_sites_solution_primary direct
_atom_sites_solution_secondary difmap
_audit_creation_method SHELXL-97
_cell_angle_alpha 90.00
_cell_angle_beta 113.273(2)
_cell_angle_gamma 90.00
_cell_formula_units_Z 4
_cell_length_a 10.5731(5)
_cell_length_b 16.6827(8)
_cell_length_c 13.3432(7)
_cell_measurement_reflns_used 6696
_cell_measurement_temperature 100(2)
_cell_measurement_theta_max 30.54
_cell_measurement_theta_min 1.22
_cell_volume 2162.07(19)
_computing_cell_refinement 'smart saint'
_computing_data_collection smart
_computing_data_reduction SAINT
_computing_molecular_graphics 'SHELXP-97 (Sheldrick, 1997)'
_computing_publication_material 'SHELXCIF-97 (Sheldrick, 2000)'
_computing_structure_refinement 'SHELXL-97 (Sheldrick, 2008)'
_computing_structure_solution 'SHELXS-97 (Sheldrick, 2008)'
_diffrn_ambient_temperature 100(2)
_diffrn_detector_area_resol_mean 0
_diffrn_measured_fraction_theta_full 0.996
_diffrn_measured_fraction_theta_max 0.996
_diffrn_measurement_device_type 'BRUKER apex II'
_diffrn_measurement_method '0.5 wide w/ exposures'
_diffrn_radiation_monochromator 'Quazar optics'
_diffrn_radiation_source 'Imus microfocused'
_diffrn_radiation_type MoK\a
_diffrn_radiation_wavelength 0.71073
_diffrn_reflns_av_R_equivalents 0.0485
_diffrn_reflns_av_unetI/netI 0.0261
_diffrn_reflns_limit_h_max 15
_diffrn_reflns_limit_h_min -15
_diffrn_reflns_limit_k_max 22
_diffrn_reflns_limit_k_min -23
_diffrn_reflns_limit_l_max 19
_diffrn_reflns_limit_l_min -19
_diffrn_reflns_number 71341
_diffrn_reflns_theta_full 30.54
_diffrn_reflns_theta_max 30.54
_diffrn_reflns_theta_min 1.22
_exptl_absorpt_coefficient_mu 18.912
_exptl_absorpt_correction_T_max 0.753
_exptl_absorpt_correction_T_min 0.426
_exptl_absorpt_correction_type numerical
_exptl_absorpt_process_details SHELTXPREP
_exptl_crystal_colour 'Light Yellow'
_exptl_crystal_density_diffrn 3.732
_exptl_crystal_density_meas ?
_exptl_crystal_density_method 'not measured'
_exptl_crystal_description Plate
_exptl_crystal_F_000 2112
_exptl_crystal_size_max 0.050
_exptl_crystal_size_mid 0.038
_exptl_crystal_size_min 0.015
_refine_diff_density_max 6.542
_refine_diff_density_min -2.912
_refine_diff_density_rms 0.317
_refine_ls_extinction_method none
_refine_ls_goodness_of_fit_ref 1.013
_refine_ls_hydrogen_treatment mixed
_refine_ls_matrix_type full
_refine_ls_number_parameters 275
_refine_ls_number_reflns 6696
_refine_ls_number_restraints 18
_refine_ls_restrained_S_all 1.018
_refine_ls_R_factor_all 0.0321
_refine_ls_R_factor_gt 0.0289
_refine_ls_shift/su_max 0.001
_refine_ls_shift/su_mean 0.000
_refine_ls_structure_factor_coef Fsqd
_refine_ls_weighting_details 'calc w=1/[\s^2^(Fo^2^)+(0.0393P)^2^+22.4143P] where P=(Fo^2^+2Fc^2^)/3'
_refine_ls_weighting_scheme calc
_refine_ls_wR_factor_gt 0.0730
_refine_ls_wR_factor_ref 0.0760
_reflns_number_gt 6294
_reflns_number_total 6696
_reflns_threshold_expression >2sigma(I)
_cod_data_source_file c3dt50769f.cif
_cod_data_source_block Ba_U(VI)_PO3
_cod_depositor_comments
;
The following automatic conversions were performed:

'_chemical_melting_point' value 'N/A' was changed to '?' - the value
is undefined or not given.

'_symmetry_cell_setting' value
'Monoclinic' changed to 'monoclinic' according to
/home/saulius/struct/CIF-dictionaries/cif_core.dic dictionary named
'cif_core.dic' version 2.4.2 from 2011-04-26.

Automatic conversion script
Id: cif_fix_values 1891 2012-01-12 08:04:46Z andrius 

The following automatic conversions were performed:

'_exptl_crystal_density_meas' value 'N/A' was changed to '?' - the
value is perceived as not measured.

Automatic conversion script
Id: cif_fix_values 3008 2015-01-20 13:52:24Z robertas 
;
_cod_original_cell_volume 2162.07(18)
_cod_original_sg_symbol_H-M P21/c
_cod_database_code 7023130

loop_
_symmetry_equiv_pos_as_xyz
'x, y, z'
'-x, y+1/2, -z+1/2'
'-x, -y, -z'
'x, -y-1/2, z-1/2'

loop_
_atom_site_label
_atom_site_type_symbol
_atom_site_fract_x
_atom_site_fract_y
_atom_site_fract_z
_atom_site_U_iso_or_equiv
_atom_site_adp_type
_atom_site_occupancy
_atom_site_symmetry_multiplicity
_atom_site_calc_flag
_atom_site_refinement_flags
U1 U 0.72022(3) 0.240686(15) 0.24181(2) 0.00799(6) Uani 1 1 d .
U2 U 0.72055(3) 0.745107(15) 0.25276(2) 0.00960(6) Uani 1 1 d .
Ba1 Ba 0.73242(4) 0.49679(3) 0.14772(3) 0.00811(8) Uani 1 1 d .
Ba2 Ba 0.83379(4) 0.99875(2) 0.36151(3) 0.00738(7) Uani 1 1 d .
P1 P 0.9339(2) 0.84232(10) 0.61439(14) 0.0101(3) Uani 1 1 d .
H1 H 0.920(10) 0.775(5) 0.543(6) 0.012 Uiso 1 1 d .
P2 P 0.43483(19) 0.61442(10) 0.12221(13) 0.0081(3) Uani 1 1 d .
H2 H 0.410(11) 0.676(5) 0.062(6) 0.010 Uiso 1 1 d .
P3 P 0.5575(2) 0.83103(11) 0.37383(15) 0.0109(3) Uani 1 1 d .
H3 H 0.632(10) 0.840(5) 0.462(7) 0.013 Uiso 1 1 d .
P4 P 0.9462(2) 1.16341(10) 0.63598(14) 0.0083(3) Uani 1 1 d .
H4 H 0.920(10) 1.222(5) 0.590(6) 0.010 Uiso 1 1 d .
O1 O 0.8970(6) 0.9216(3) 0.5556(4) 0.0125(9) Uani 1 1 d .
O2 O 0.5357(6) 0.7440(3) 0.3271(4) 0.0116(9) Uani 1 1 d .
O3 O 0.8162(6) 0.6987(3) 0.3816(4) 0.0169(10) Uani 1 1 d .
O4 O 0.9013(6) 1.0905(3) 0.5630(4) 0.0109(9) Uani 1 1 d .
O5 O 0.5894(5) 0.6294(3) 0.1851(5) 0.0107(10) Uani 1 1 d .
O6 O 0.6565(6) 0.8696(3) 0.3303(5) 0.0131(10) Uani 1 1 d .
O7 O 0.6913(6) 0.1969(3) 0.1123(4) 0.0144(10) Uani 1 1 d .
O8 O 0.8684(6) 0.3312(3) 0.2124(5) 0.0130(10) Uani 1 1 d .
O9 O 0.8980(6) 0.8371(3) 0.2947(5) 0.0127(11) Uani 1 1 d .
O10 O 0.4083(6) 0.5323(3) 0.0694(4) 0.0109(8) Uani 1 1 d .
O11 O 0.6249(6) 0.7899(4) 0.1253(5) 0.0181(12) Uani 1 1 d .
O12 O 0.7500(6) 0.2853(3) 0.3700(5) 0.0174(11) Uani 1 1 d .
O13 O 0.3541(5) 0.6263(3) 0.1955(5) 0.0094(9) Uani 1 1 d .
O14 O 0.4142(6) 0.8654(3) 0.3412(5) 0.0126(10) Uani 1 1 d .
O15 O 0.8491(7) 0.8288(4) 0.6844(6) 0.0220(13) Uani 1 1 d U
O16 O 1.0873(6) 0.8386(3) 0.6852(5) 0.0129(11) Uani 1 1 d U
O1W O 1.0272(6) 0.5005(4) 0.2885(4) 0.0245(12) Uani 1 1 d .
O2W O 0.7667(9) 0.5033(5) 0.3637(6) 0.043(2) Uani 1 1 d .
O3W O 0.5921(9) 0.5834(4) 0.4414(5) 0.0353(15) Uani 1 1 d .
O4W O 0.6252(8) 0.9754(4) 0.1514(6) 0.0374(18) Uani 1 1 d .
O5W O 0.9239(15) 0.3987(6) 0.5374(8) 0.085(4) Uani 1 1 d U

loop_
_atom_site_aniso_label
_atom_site_aniso_U_11
_atom_site_aniso_U_22
_atom_site_aniso_U_33
_atom_site_aniso_U_23
_atom_site_aniso_U_13
_atom_site_aniso_U_12
U1 0.00571(11) 0.00752(11) 0.01148(11) 0.00334(8) 0.00420(9) 0.00118(8)
U2 0.00573(11) 0.00844(11) 0.01571(13) -0.00513(9) 0.00541(10) -0.00177(8)
Ba1 0.00809(16) 0.00702(16) 0.01068(16) -0.00079(14) 0.00526(13) -0.00050(14)
Ba2 0.00653(15) 0.00601(16) 0.00985(15) 0.00036(13) 0.00351(12) 0.00031(14)
P1 0.0066(8) 0.0081(7) 0.0161(7) 0.0017(6) 0.0052(7) 0.0001(7)
P2 0.0053(7) 0.0077(7) 0.0119(6) -0.0019(5) 0.0039(7) -0.0008(6)
P3 0.0067(8) 0.0114(7) 0.0168(7) -0.0056(6) 0.0067(7) -0.0024(7)
P4 0.0068(8) 0.0055(7) 0.0151(7) -0.0010(5) 0.0069(7) -0.0008(6)
O1 0.013(3) 0.010(2) 0.013(2) 0.0037(16) 0.004(2) -0.001(2)
O2 0.005(2) 0.012(2) 0.018(2) -0.0054(17) 0.004(2) -0.0016(18)
O3 0.012(3) 0.016(2) 0.018(2) -0.0012(19) 0.001(2) 0.002(2)
O4 0.010(3) 0.013(2) 0.012(2) -0.0012(17) 0.006(2) -0.004(2)
O5 0.005(2) 0.012(2) 0.016(2) -0.0047(19) 0.005(2) -0.0021(19)
O6 0.012(3) 0.010(2) 0.020(3) -0.006(2) 0.008(2) -0.0007(19)
O7 0.014(3) 0.017(2) 0.014(2) -0.0014(18) 0.007(2) -0.002(2)
O8 0.008(2) 0.012(2) 0.020(3) 0.003(2) 0.008(2) -0.0010(19)
O9 0.006(2) 0.011(2) 0.023(3) -0.004(2) 0.007(2) -0.0027(18)
O10 0.007(2) 0.013(2) 0.0121(19) -0.0051(16) 0.003(2) -0.0007(19)
O11 0.021(3) 0.017(3) 0.020(3) -0.001(2) 0.011(2) -0.004(2)
O12 0.021(3) 0.013(3) 0.018(3) 0.001(2) 0.007(2) 0.000(2)
O13 0.006(2) 0.008(2) 0.017(3) -0.0045(19) 0.0075(19) -0.0024(18)
O14 0.008(2) 0.009(2) 0.022(3) -0.006(2) 0.007(2) -0.0023(19)
O15 0.013(2) 0.025(3) 0.036(3) 0.009(2) 0.017(2) 0.001(2)
O16 0.004(2) 0.014(2) 0.020(2) 0.0071(19) 0.0046(18) -0.0005(17)
O1W 0.019(3) 0.042(3) 0.012(2) 0.000(2) 0.004(2) -0.007(3)
O2W 0.053(5) 0.051(5) 0.031(4) 0.004(4) 0.023(4) 0.017(5)
O3W 0.030(4) 0.038(4) 0.034(3) 0.002(3) 0.009(4) -0.001(4)
O4W 0.041(4) 0.026(4) 0.032(4) -0.003(3) 0.001(3) 0.001(3)
O5W 0.105(8) 0.041(5) 0.063(5) -0.004(4) -0.018(5) -0.005(5)

loop_
_atom_type_symbol
_atom_type_description
_atom_type_scat_dispersion_real
_atom_type_scat_dispersion_imag
_atom_type_scat_source
O O 0.0106 0.0060 'International Tables Vol C Tables 4.2.6.8 and 6.1.1.4'
H H 0.0000 0.0000 'International Tables Vol C Tables 4.2.6.8 and 6.1.1.4'
P P 0.1023 0.0942 'International Tables Vol C Tables 4.2.6.8 and 6.1.1.4'
Ba Ba -0.3244 2.2819 'International Tables Vol C Tables 4.2.6.8 and 6.1.1.4'
U U -9.6767 9.6646 'International Tables Vol C Tables 4.2.6.8 and 6.1.1.4'

loop_
_geom_angle_atom_site_label_1
_geom_angle_atom_site_label_2
_geom_angle_atom_site_label_3
_geom_angle
_geom_angle_site_symmetry_1
_geom_angle_site_symmetry_3
O12 U1 O7 179.3(3) . .
O12 U1 O16 92.4(2) . 3_766
O7 U1 O16 87.7(2) . 3_766
O12 U1 O8 90.9(2) . .
O7 U1 O8 88.4(2) . .
O16 U1 O8 84.36(19) 3_766 .
O12 U1 O13 87.4(2) . 2_645
O7 U1 O13 93.4(2) . 2_645
O16 U1 O13 75.25(18) 3_766 2_645
O8 U1 O13 159.43(19) . 2_645
O12 U1 O2 95.7(2) . 2_645
O7 U1 O2 84.6(2) . 2_645
O16 U1 O2 145.18(17) 3_766 2_645
O8 U1 O2 129.15(18) . 2_645
O13 U1 O2 71.40(17) 2_645 2_645
O12 U1 O14 86.1(2) . 2_645
O7 U1 O14 93.5(2) . 2_645
O16 U1 O14 156.16(18) 3_766 2_645
O8 U1 O14 71.88(18) . 2_645
O13 U1 O14 128.35(17) 2_645 2_645
O2 U1 O14 58.45(16) 2_645 2_645
O12 U1 P3 92.8(2) . 2_645
O7 U1 P3 87.18(19) . 2_645
O16 U1 P3 173.32(15) 3_766 2_645
O8 U1 P3 99.74(14) . 2_645
O13 U1 P3 100.81(13) 2_645 2_645
O2 U1 P3 29.76(11) 2_645 2_645
O14 U1 P3 28.79(13) 2_645 2_645
O12 U1 Ba2 96.72(19) . 1_545
O7 U1 Ba2 83.82(17) . 1_545
O16 U1 Ba2 40.27(13) 3_766 1_545
O8 U1 Ba2 124.17(14) . 1_545
O13 U1 Ba2 36.09(12) 2_645 1_545
O2 U1 Ba2 105.04(11) 2_645 1_545
O14 U1 Ba2 163.48(12) 2_645 1_545
P3 U1 Ba2 134.70(4) 2_645 1_545
O12 U1 Ba1 81.75(18) . .
O7 U1 Ba1 97.58(16) . .
O16 U1 Ba1 123.41(13) 3_766 .
O8 U1 Ba1 39.96(14) . .
O13 U1 Ba1 158.56(12) 2_645 .
O2 U1 Ba1 91.29(11) 2_645 .
O14 U1 Ba1 32.84(12) 2_645 .
P3 U1 Ba1 61.60(4) 2_645 .
Ba2 U1 Ba1 163.667(9) 1_545 .
O11 U2 O3 179.3(3) . .
O11 U2 O15 92.8(3) . 4_575
O3 U2 O15 87.1(3) . 4_575
O11 U2 O9 93.0(2) . .
O3 U2 O9 87.6(2) . .
O15 U2 O9 84.3(2) 4_575 .
O11 U2 O5 87.2(2) . .
O3 U2 O5 92.1(2) . .
O15 U2 O5 75.8(2) 4_575 .
O9 U2 O5 160.11(18) . .
O11 U2 O2 98.3(2) . .
O3 U2 O2 81.4(2) . .
O15 U2 O2 146.5(2) 4_575 .
O9 U2 O2 126.21(17) . .
O5 U2 O2 73.27(17) . .
O11 U2 O6 84.4(2) . .
O3 U2 O6 96.0(2) . .
O15 U2 O6 155.2(2) 4_575 .
O9 U2 O6 71.30(18) . .
O5 U2 O6 128.43(18) . .
O2 U2 O6 57.95(17) . .
O11 U2 P3 94.62(19) . .
O3 U2 P3 85.4(2) . .
O15 U2 P3 172.27(19) 4_575 .
O9 U2 P3 97.49(14) . .
O5 U2 P3 102.32(13) . .
O2 U2 P3 29.53(11) . .
O6 U2 P3 28.76(13) . .
O11 U2 Ba1 99.78(19) . .
O3 U2 Ba1 79.73(16) . .
O15 U2 Ba1 42.61(16) 4_575 .
O9 U2 Ba1 125.45(13) . .
O5 U2 Ba1 35.49(12) . .
O2 U2 Ba1 104.10(11) . .
O6 U2 Ba1 162.05(13) . .
P3 U2 Ba1 133.35(4) . .
O14 Ba1 O10 80.26(17) 2_645 3_665
O14 Ba1 O2W 79.5(2) 2_645 .
O10 Ba1 O2W 155.1(2) 3_665 .
O14 Ba1 O5 105.30(15) 2_645 .
O10 Ba1 O5 102.77(16) 3_665 .
O2W Ba1 O5 69.2(2) . .
O14 Ba1 O1 150.26(15) 2_645 4_575
O10 Ba1 O1 78.26(15) 3_665 4_575
O2W Ba1 O1 125.6(2) . 4_575
O5 Ba1 O1 99.35(15) . 4_575
O14 Ba1 O4 93.98(15) 2_645 4_575
O10 Ba1 O4 69.72(15) 3_665 4_575
O2W Ba1 O4 125.97(19) . 4_575
O5 Ba1 O4 158.00(15) . 4_575
O1 Ba1 O4 59.27(13) 4_575 4_575
O14 Ba1 O1W 117.76(17) 2_645 .
O10 Ba1 O1W 132.77(16) 3_665 .
O2W Ba1 O1W 70.3(2) . .
O5 Ba1 O1W 112.12(17) . .
O1 Ba1 O1W 65.80(15) 4_575 .
O4 Ba1 O1W 65.97(16) 4_575 .
O14 Ba1 O8 58.32(15) 2_645 .
O10 Ba1 O8 97.84(15) 3_665 .
O2W Ba1 O8 83.6(2) . .
O5 Ba1 O8 151.00(15) . .
O1 Ba1 O8 104.69(15) 4_575 .
O4 Ba1 O8 50.07(14) 4_575 .
O1W Ba1 O8 65.12(17) . .
O14 Ba1 O15 160.04(16) 2_645 4_575
O10 Ba1 O15 110.39(17) 3_665 4_575
O2W Ba1 O15 85.4(2) . 4_575
O5 Ba1 O15 56.65(15) . 4_575
O1 Ba1 O15 49.44(14) 4_575 4_575
O4 Ba1 O15 105.46(15) 4_575 4_575
O1W Ba1 O15 68.05(18) . 4_575
O8 Ba1 O15 132.92(15) . 4_575
O14 Ba1 O10 67.03(14) 2_645 .
O10 Ba1 O10 67.89(16) 3_665 .
O2W Ba1 O10 90.90(18) . .
O5 Ba1 O10 48.65(14) . .
O1 Ba1 O10 121.75(14) 4_575 .
O4 Ba1 O10 135.75(13) 4_575 .
O1W Ba1 O10 158.27(14) . .
O8 Ba1 O10 125.18(13) . .
O15 Ba1 O10 100.56(14) 4_575 .
O14 Ba1 P4 77.42(12) 2_645 4_575
O10 Ba1 P4 84.75(11) 3_665 4_575
O2W Ba1 P4 104.64(17) . 4_575
O5 Ba1 P4 172.29(12) . 4_575
O1 Ba1 P4 80.34(11) 4_575 4_575
O4 Ba1 P4 24.46(9) 4_575 4_575
O1W Ba1 P4 60.64(13) . 4_575
O8 Ba1 P4 25.78(10) . 4_575
O15 Ba1 P4 119.36(11) 4_575 4_575
O10 Ba1 P4 137.78(9) . 4_575
O14 Ba1 P1 174.26(12) 2_645 4_575
O10 Ba1 P1 95.96(11) 3_665 4_575
O2W Ba1 P1 105.22(19) . 4_575
O5 Ba1 P1 79.68(11) . 4_575
O1 Ba1 P1 24.03(9) 4_575 4_575
O4 Ba1 P1 80.61(11) 4_575 4_575
O1W Ba1 P1 61.83(12) . 4_575
O8 Ba1 P1 118.40(10) . 4_575
O15 Ba1 P1 25.67(11) 4_575 4_575
O10 Ba1 P1 115.67(9) . 4_575
P4 Ba1 P1 98.01(4) 4_575 4_575
O1 Ba2 O6 70.97(17) . .
O1 Ba2 O13 119.83(17) . 2_655
O6 Ba2 O13 100.62(15) . 2_655
O1 Ba2 O4W 132.8(2) . .
O6 Ba2 O4W 61.9(2) . .
O13 Ba2 O4W 69.13(19) 2_655 .
O1 Ba2 O1W 130.99(18) . 2_755
O6 Ba2 O1W 113.48(17) . 2_755
O13 Ba2 O1W 107.55(16) 2_655 2_755
O4W Ba2 O1W 74.2(2) . 2_755
O1 Ba2 O4 59.70(13) . .
O6 Ba2 O4 116.69(15) . .
O13 Ba2 O4 75.05(16) 2_655 .
O4W Ba2 O4 142.64(19) . .
O1W Ba2 O4 128.27(17) 2_755 .
O1 Ba2 O1 91.09(15) . 3_776
O6 Ba2 O1 154.84(15) . 3_776
O13 Ba2 O1 103.67(15) 2_655 3_776
O4W Ba2 O1 134.17(19) . 3_776
O1W Ba2 O1 64.94(16) 2_755 3_776
O4 Ba2 O1 64.44(14) . 3_776
O1 Ba2 O4 66.27(15) . 3_776
O6 Ba2 O4 98.73(15) . 3_776
O13 Ba2 O4 160.64(14) 2_655 3_776
O4W Ba2 O4 121.88(18) . 3_776
O1W Ba2 O4 64.83(14) 2_755 3_776
O4 Ba2 O4 95.48(14) . 3_776
O1 Ba2 O4 57.02(13) 3_776 3_776
O1 Ba2 O16 130.19(16) . 3_776
O6 Ba2 O16 154.73(17) . 3_776
O13 Ba2 O16 58.55(14) 2_655 3_776
O4W Ba2 O16 95.23(19) . 3_776
O1W Ba2 O16 65.66(17) 2_755 3_776
O4 Ba2 O16 74.25(15) . 3_776
O1 Ba2 O16 49.85(14) 3_776 3_776
O4 Ba2 O16 102.89(14) 3_776 3_776
O1 Ba2 O9 81.87(16) . .
O6 Ba2 O9 58.44(15) . .
O13 Ba2 O9 145.14(16) 2_655 .
O4W Ba2 O9 76.17(19) . .
O1W Ba2 O9 64.56(17) 2_755 .
O4 Ba2 O9 137.84(15) . .
O1 Ba2 O9 102.68(15) 3_776 .
O4 Ba2 O9 50.02(14) 3_776 .
O16 Ba2 O9 129.94(14) 3_776 .
O1 Ba2 O10 73.96(15) . 2_655
O6 Ba2 O10 66.21(14) . 2_655
O13 Ba2 O10 50.43(13) 2_655 2_655
O4W Ba2 O10 84.69(19) . 2_655
O1W Ba2 O10 154.65(14) 2_755 2_655
O4 Ba2 O10 64.02(15) . 2_655
O1 Ba2 O10 126.81(14) 3_776 2_655
O4 Ba2 O10 140.22(12) 3_776 2_655
O16 Ba2 O10 103.34(14) 3_776 2_655
O9 Ba2 O10 124.18(14) . 2_655
O1 Ba2 P2 95.82(13) . 2_655
O6 Ba2 P2 85.48(12) . 2_655
O13 Ba2 P2 25.28(11) 2_655 2_655
O4W Ba2 P2 78.69(16) . 2_655
O1W Ba2 P2 132.60(12) 2_755 2_655
O4 Ba2 P2 64.24(12) . 2_655
O1 Ba2 P2 114.58(11) 3_776 2_655
O4 Ba2 P2 158.56(9) 3_776 2_655
O16 Ba2 P2 79.19(11) 3_776 2_655
O9 Ba2 P2 142.72(11) . 2_655
O10 Ba2 P2 25.53(9) 2_655 2_655
O1 P1 O16 110.6(3) . .
O1 P1 O15 110.5(4) . .
O16 P1 O15 110.4(3) . .
O1 P1 Ba2 54.4(2) . 3_776
O16 P1 Ba2 56.2(2) . 3_776
O15 P1 Ba2 127.0(3) . 3_776
O1 P1 Ba1 50.2(2) . 4_576
O16 P1 Ba1 119.8(2) . 4_576
O15 P1 Ba1 61.1(3) . 4_576
Ba2 P1 Ba1 81.49(4) 3_776 4_576
O10 P2 O5 111.3(3) . .
O10 P2 O13 111.3(3) . .
O5 P2 O13 111.6(3) . .
O10 P2 Ba2 61.7(2) . 2_645
O5 P2 Ba2 140.2(2) . 2_645
O13 P2 Ba2 50.8(2) . 2_645
O10 P2 Ba1 63.0(2) . .
O5 P2 Ba1 48.4(2) . .
O13 P2 Ba1 133.6(2) . .
Ba2 P2 Ba1 113.07(4) 2_645 .
O14 P3 O6 119.3(3) . .
O14 P3 O2 105.3(3) . .
O6 P3 O2 104.8(3) . .
O14 P3 U1 53.2(2) . 2_655
O6 P3 U1 132.0(2) . 2_655
O2 P3 U1 52.4(2) . 2_655
O14 P3 U2 135.7(2) . .
O6 P3 U2 52.9(2) . .
O2 P3 U2 52.7(2) . .
U1 P3 U2 97.25(5) 2_655 .
O4 P4 O9 111.8(3) . 3_776
O4 P4 O8 111.0(3) . 4_576
O9 P4 O8 109.0(3) 3_776 4_576
O4 P4 Ba1 51.6(2) . 4_576
O9 P4 Ba1 121.3(2) 3_776 4_576
O8 P4 Ba1 60.0(2) 4_576 4_576
O4 P4 Ba2 55.4(2) . 3_776
O9 P4 Ba2 56.6(2) 3_776 3_776
O8 P4 Ba2 123.7(2) 4_576 3_776
Ba1 P4 Ba2 81.51(4) 4_576 3_776
P1 O1 Ba2 145.4(3) . .
P1 O1 Ba1 105.8(3) . 4_576
Ba2 O1 Ba1 102.82(17) . 4_576
P1 O1 Ba2 100.9(3) . 3_776
Ba2 O1 Ba2 88.91(15) . 3_776
Ba1 O1 Ba2 106.76(15) 4_576 3_776
P3 O2 U1 97.8(3) . 2_655
P3 O2 U2 97.8(3) . .
U1 O2 U2 138.9(2) 2_655 .
P4 O4 Ba1 103.9(2) . 4_576
P4 O4 Ba2 155.9(3) . .
Ba1 O4 Ba2 97.63(15) 4_576 .
P4 O4 Ba2 99.8(3) . 3_776
Ba1 O4 Ba2 105.22(15) 4_576 3_776
Ba2 O4 Ba2 84.52(14) . 3_776
P2 O5 U2 133.3(3) . .
P2 O5 Ba1 107.7(3) . .
U2 O5 Ba1 115.85(19) . .
P3 O6 U2 98.3(3) . .
P3 O6 Ba2 142.5(3) . .
U2 O6 Ba2 115.1(2) . .
P4 O8 U1 136.2(3) 4_575 .
P4 O8 Ba1 94.2(2) 4_575 .
U1 O8 Ba1 111.10(19) . .
P4 O9 U2 135.7(3) 3_776 .
P4 O9 Ba2 98.1(2) 3_776 .
U2 O9 Ba2 114.25(19) . .
P2 O10 Ba1 125.3(3) . 3_665
P2 O10 Ba2 92.7(2) . 2_645
Ba1 O10 Ba2 96.66(16) 3_665 2_645
P2 O10 Ba1 92.2(2) . .
Ba1 O10 Ba1 112.11(16) 3_665 .
Ba2 O10 Ba1 140.31(16) 2_645 .
P2 O13 U1 132.7(3) . 2_655
P2 O13 Ba2 103.9(3) . 2_645
U1 O13 Ba2 114.45(19) 2_655 2_645
P3 O14 U1 98.0(2) . 2_655
P3 O14 Ba1 144.7(3) . 2_655
U1 O14 Ba1 117.1(2) 2_655 2_655
P1 O15 U2 154.5(4) . 4_576
P1 O15 Ba1 93.3(3) . 4_576
U2 O15 Ba1 107.8(2) 4_576 4_576
P1 O16 U1 146.7(4) . 3_766
P1 O16 Ba2 98.7(3) . 3_776
U1 O16 Ba2 109.8(2) 3_766 3_776
Ba2 O1W Ba1 104.87(16) 2_745 .

loop_
_geom_bond_atom_site_label_1
_geom_bond_atom_site_label_2
_geom_bond_distance
_geom_bond_site_symmetry_2
U1 O12 1.775(6) .
U1 O7 1.787(5) .
U1 O16 2.296(6) 3_766
U1 O8 2.318(5) .
U1 O13 2.340(5) 2_645
U1 O2 2.491(6) 2_645
U1 O14 2.517(5) 2_645
U1 P3 3.1139(19) 2_645
U1 Ba2 4.3321(5) 1_545
U1 Ba1 4.4693(5) .
U2 O11 1.765(6) .
U2 O3 1.790(5) .
U2 O15 2.276(6) 4_575
U2 O9 2.314(5) .
U2 O5 2.340(5) .
U2 O2 2.517(6) .
U2 O6 2.529(5) .
U2 P3 3.1361(19) .
U2 Ba1 4.3909(5) .
Ba1 O14 2.722(5) 2_645
Ba1 O10 2.727(4) 3_665
Ba1 O2W 2.761(7) .
Ba1 O5 2.833(5) .
Ba1 O1 2.843(6) 4_575
Ba1 O4 2.861(5) 4_575
Ba1 O1W 2.936(6) .
Ba1 O8 3.077(5) .
Ba1 O15 3.123(7) 4_575
Ba1 O10 3.218(6) .
Ba1 P4 3.5435(18) 4_575
Ba1 P1 3.562(2) 4_575
Ba2 O1 2.729(5) .
Ba2 O6 2.778(6) .
Ba2 O13 2.804(5) 2_655
Ba2 O4W 2.826(7) .
Ba2 O1W 2.914(6) 2_755
Ba2 O4 2.926(5) .
Ba2 O1 2.934(6) 3_776
Ba2 O4 2.974(6) 3_776
Ba2 O16 2.976(5) 3_776
Ba2 O9 3.001(5) .
Ba2 O10 3.095(6) 2_655
Ba2 P2 3.5106(19) 2_655
P1 O1 1.507(5) .
P1 O16 1.522(6) .
P1 O15 1.545(6) .
P1 Ba2 3.5418(19) 3_776
P1 Ba1 3.562(2) 4_576
P2 O10 1.515(5) .
P2 O5 1.534(6) .
P2 O13 1.544(5) .
P2 Ba2 3.5106(19) 2_645
P3 O14 1.515(6) .
P3 O6 1.525(6) .
P3 O2 1.560(5) .
P3 U1 3.1139(19) 2_655
P4 O4 1.512(5) .
P4 O9 1.538(6) 3_776
P4 O8 1.545(6) 4_576
P4 Ba1 3.5436(18) 4_576
P4 Ba2 3.5593(19) 3_776
O1 Ba1 2.843(6) 4_576
O1 Ba2 2.934(6) 3_776
O2 U1 2.491(6) 2_655
O4 Ba1 2.861(5) 4_576
O4 Ba2 2.974(6) 3_776
O8 P4 1.545(5) 4_575
O9 P4 1.538(6) 3_776
O10 Ba1 2.726(4) 3_665
O10 Ba2 3.095(6) 2_645
O13 U1 2.340(5) 2_655
O13 Ba2 2.803(5) 2_645
O14 U1 2.517(5) 2_655
O14 Ba1 2.722(5) 2_655
O15 U2 2.276(6) 4_576
O15 Ba1 3.123(7) 4_576
O16 U1 2.296(6) 3_766
O16 Ba2 2.976(5) 3_776
O1W Ba2 2.914(6) 2_745
